data_4329290
loop_
_publ_author_name
'G\"ulnur Taban-\,Cali\,skan'
'Daniel Mesquita Fernandes'
'Jean-Claude Daran'
'Dominique Agustin'
'Funda Demirhan'
'Rinaldo Poli'

_publ_contact_author_address
;
Laboratoire de Chimie de Coordination
UPR-CNRS 8241
205, route de Narbonne
31077 Toulouse cedex, France
;
_publ_contact_author_email ' daran@lcc-toulouse.fr '
_publ_contact_author_fax ' (33) 5 61 55 30 03 '
_publ_contact_author_name 'Daran, Jean-Claude'
_publ_contact_author_phone ' (33) 5 61 33 31 18 '
_publ_section_title
;
 Rational Synthesis and Characterization of the Mixed-Metal Organometallic
 Polyoxometalates [Cp*Mo~x~W~6-x~O~18~]^-^ (x = 0, 1, 5, 6)
;
_journal_name_full 'Inorganic Chemistry'
_journal_page_first 5931
_journal_page_last 5940
_journal_paper_doi 10.1021/ic300578g
_journal_volume 51
_journal_year 2012
_chemical_formula_moiety 'C10 H15 Mo5 W O18, C24 H20 P, C3 H6 O'
_chemical_formula_sum 'C37 H41 Mo5 O19 P W'
_chemical_formula_weight 1484.22
_chemical_name_systematic
; 
 ? 
;
_space_group_IT_number 62
_symmetry_cell_setting orthorhombic
_symmetry_space_group_name_Hall '-P 2ac 2n'
_symmetry_space_group_name_H-M 'P n m a'
_atom_sites_solution_hydrogens geom
_atom_sites_solution_primary direct
_atom_sites_solution_secondary difmap
_audit_creation_method SHELXL-97
_cell_angle_alpha 90.00
_cell_angle_beta 90.00
_cell_angle_gamma 90.00
_cell_formula_units_Z 4
_cell_length_a 14.9089(5)
_cell_length_b 13.8674(5)
_cell_length_c 21.3702(8)
_cell_measurement_reflns_used 9420
_cell_measurement_temperature 180(2)
_cell_measurement_theta_max 28.33
_cell_measurement_theta_min 2.89
_cell_volume 4418.2(3)
_computing_cell_refinement CrysAlisPro
_computing_data_collection 'CrysAlisPro (Oxford Diffraction,2010)'
_computing_data_reduction CrysAlisPro
_computing_molecular_graphics 'ORTEPIII (Burnett & Johnson, 1996); ORTEP-3 for Windows (Farrugia, 1997)'
_computing_publication_material SHELXL-97
_computing_structure_refinement 'SHELXL-97 (Sheldrick, 2008)'
_computing_structure_solution 'SIR-97 (Altomare et al., 1999)'
_diffrn_ambient_temperature 180(2)
_diffrn_detector_area_resol_mean 8.2632
_diffrn_measured_fraction_theta_full 0.999
_diffrn_measured_fraction_theta_max 0.999
_diffrn_measurement_device_type 'Xcalibur, Sapphire1, long nozzle'
_diffrn_measurement_method '\w scan'
_diffrn_radiation_monochromator graphite
_diffrn_radiation_source 'fine-focus sealed tube'
_diffrn_radiation_type MoK\a
_diffrn_radiation_wavelength 0.71073
_diffrn_reflns_av_R_equivalents 0.0574
_diffrn_reflns_av_sigmaI/netI 0.0438
_diffrn_reflns_limit_h_max 18
_diffrn_reflns_limit_h_min -18
_diffrn_reflns_limit_k_max 17
_diffrn_reflns_limit_k_min -16
_diffrn_reflns_limit_l_max 26
_diffrn_reflns_limit_l_min -25
_diffrn_reflns_number 24032
_diffrn_reflns_theta_full 26.37
_diffrn_reflns_theta_max 26.37
_diffrn_reflns_theta_min 2.89
_exptl_absorpt_coefficient_mu 4.081
_exptl_absorpt_correction_T_max 1.00000
_exptl_absorpt_correction_T_min 0.62028
_exptl_absorpt_correction_type multi-scan
_exptl_absorpt_process_details
;
empirical absorption correction using spherical harmonics,
 implemented in SCALE3 ABSPACK scaling algorithm.
CrysAlisPro (Oxford Diffraction, 2010)
;
_exptl_crystal_colour yellow
_exptl_crystal_density_diffrn 2.231
_exptl_crystal_description needle
_exptl_crystal_F_000 2856
_exptl_crystal_size_max 0.43
_exptl_crystal_size_mid 0.08
_exptl_crystal_size_min 0.03
_refine_diff_density_max 1.571
_refine_diff_density_min -1.554
_refine_diff_density_rms 0.170
_refine_ls_extinction_method none
_refine_ls_goodness_of_fit_ref 0.976
_refine_ls_hydrogen_treatment constr
_refine_ls_matrix_type full
_refine_ls_number_parameters 310
_refine_ls_number_reflns 4709
_refine_ls_number_restraints 0
_refine_ls_restrained_S_all 0.976
_refine_ls_R_factor_all 0.0543
_refine_ls_R_factor_gt 0.0332
_refine_ls_shift/su_max 0.001
_refine_ls_shift/su_mean 0.000
_refine_ls_structure_factor_coef Fsqd
_refine_ls_weighting_details 'calc w=1/[\s^2^(Fo^2^)+(0.0406P)^2^+0.0000P] where P=(Fo^2^+2Fc^2^)/3'
_refine_ls_weighting_scheme calc
_refine_ls_wR_factor_gt 0.0733
_refine_ls_wR_factor_ref 0.0809
_reflns_number_gt 3444
_reflns_number_total 4709
_reflns_threshold_expression I>2\s(I)
_cod_data_source_file ic300578g_si_002_1.cif
_cod_data_source_block 2c
_cod_database_code 4329290

loop_
_symmetry_equiv_pos_as_xyz
'x, y, z'
'-x+1/2, -y, z+1/2'
'-x, y+1/2, -z'
'x+1/2, -y+1/2, -z+1/2'
'-x, -y, -z'
'x-1/2, y, -z-1/2'
'x, -y-1/2, z'
'-x-1/2, y-1/2, z-1/2'

loop_
_atom_site_label
_atom_site_type_symbol
_atom_site_fract_x
_atom_site_fract_y
_atom_site_fract_z
_atom_site_U_iso_or_equiv
_atom_site_adp_type
_atom_site_occupancy
_atom_site_symmetry_multiplicity
_atom_site_calc_flag
_atom_site_refinement_flags
Mo1 Mo 0.38861(4) 0.7500 0.90333(3) 0.02055(15) Uani 1 2 d S
Mo2 Mo 0.23290(3) 0.63109(3) 0.98127(2) 0.01805(12) Uani 1 1 d .
Mo3 Mo 0.23070(3) 0.63099(3) 0.82676(2) 0.02132(13) Uani 1 1 d .
W4 W 0.079004(17) 0.7500 0.905773(13) 0.01351(9) Uani 1 2 d S
O1 O 0.2201(3) 0.7500 0.9044(2) 0.0122(9) Uani 1 2 d S
O2 O 0.1081(2) 0.6541(3) 0.84163(16) 0.0222(8) Uani 1 1 d .
O3 O 0.1089(2) 0.6528(2) 0.96704(17) 0.0210(8) Uani 1 1 d .
O4 O 0.2321(3) 0.7500 1.0285(2) 0.0214(11) Uani 1 2 d S
O5 O 0.2324(2) 0.5581(2) 0.90433(17) 0.0215(8) Uani 1 1 d .
O6 O 0.3555(2) 0.6564(2) 0.96495(18) 0.0240(8) Uani 1 1 d .
O7 O 0.3543(2) 0.6562(3) 0.84319(17) 0.0245(8) Uani 1 1 d .
O8 O 0.2319(3) 0.7500 0.7793(2) 0.0229(12) Uani 1 2 d S
O11 O 0.5006(3) 0.7500 0.9036(3) 0.0374(14) Uani 1 2 d S
O21 O 0.2343(2) 0.5456(2) 1.03688(18) 0.0268(9) Uani 1 1 d .
O31 O 0.2325(3) 0.5464(3) 0.77104(18) 0.0322(10) Uani 1 1 d .
C1 C -0.0629(3) 0.6985(4) 0.9522(2) 0.0234(12) Uani 1 1 d .
C2 C -0.0601(3) 0.6674(4) 0.8892(3) 0.0257(13) Uani 1 1 d .
C3 C -0.0581(5) 0.7500 0.8509(3) 0.0265(18) Uani 1 2 d S
C4 C -0.0645(4) 0.5650(5) 0.8683(4) 0.050(2) Uani 1 1 d .
H4A H -0.0221 0.5548 0.8339 0.075 Uiso 1 1 calc R
H4B H -0.1254 0.5503 0.8539 0.075 Uiso 1 1 calc R
H4C H -0.0490 0.5225 0.9033 0.075 Uiso 1 1 calc R
C5 C -0.0691(4) 0.6365(5) 1.0081(3) 0.0427(17) Uani 1 1 d .
H5A H -0.0310 0.6628 1.0414 0.064 Uiso 1 1 calc R
H5B H -0.0490 0.5712 0.9976 0.064 Uiso 1 1 calc R
H5C H -0.1314 0.6342 1.0226 0.064 Uiso 1 1 calc R
C6 C -0.0577(5) 0.7500 0.7818(4) 0.049(3) Uani 1 2 d S
H61 H -0.1188 0.7500 0.7653 0.074 Uiso 1 2 d SR
H62 H -0.0233 0.8035 0.7639 0.074 Uiso 1 1 d R
P1 P 0.35182(12) 0.2500 0.90782(9) 0.0168(4) Uani 1 2 d S
C111 C 0.2464(5) 0.2500 0.8660(3) 0.0190(16) Uani 1 2 d S
C112 C 0.2046(4) 0.1634(4) 0.8523(3) 0.0256(13) Uani 1 1 d .
H112 H 0.2338 0.1038 0.8605 0.031 Uiso 1 1 calc R
C113 C 0.1206(4) 0.1653(4) 0.8266(3) 0.0333(14) Uani 1 1 d .
H113 H 0.0913 0.1062 0.8173 0.040 Uiso 1 1 calc R
C114 C 0.0781(5) 0.2500 0.8141(4) 0.034(2) Uani 1 2 d S
H114 H 0.0194 0.2500 0.7967 0.041 Uiso 1 2 calc SR
C211 C 0.3272(4) 0.2500 0.9898(3) 0.0191(16) Uani 1 2 d S
C212 C 0.3129(3) 0.3361(3) 1.0210(3) 0.0205(11) Uani 1 1 d .
H212 H 0.3183 0.3955 0.9992 0.025 Uiso 1 1 calc R
C213 C 0.2906(3) 0.3359(4) 1.0839(2) 0.0216(12) Uani 1 1 d .
H213 H 0.2821 0.3951 1.1055 0.026 Uiso 1 1 calc R
C214 C 0.2807(5) 0.2500 1.1150(4) 0.0238(18) Uani 1 2 d S
H214 H 0.2669 0.2500 1.1584 0.029 Uiso 1 2 calc SR
C311 C 0.4172(3) 0.3542(4) 0.8878(2) 0.0210(11) Uani 1 1 d .
C312 C 0.4790(3) 0.3899(4) 0.9303(3) 0.0257(12) Uani 1 1 d .
H312 H 0.4832 0.3632 0.9711 0.031 Uiso 1 1 calc R
C313 C 0.5343(4) 0.4648(4) 0.9125(3) 0.0346(14) Uani 1 1 d .
H313 H 0.5767 0.4898 0.9414 0.041 Uiso 1 1 calc R
C314 C 0.5286(4) 0.5031(4) 0.8539(3) 0.0352(15) Uani 1 1 d .
H314 H 0.5664 0.5554 0.8425 0.042 Uiso 1 1 calc R
C315 C 0.4687(4) 0.4668(4) 0.8114(3) 0.0360(15) Uani 1 1 d .
H315 H 0.4656 0.4936 0.7705 0.043 Uiso 1 1 calc R
C316 C 0.4131(4) 0.3913(4) 0.8275(3) 0.0316(14) Uani 1 1 d .
H316 H 0.3724 0.3651 0.7978 0.038 Uiso 1 1 calc R
O40 O 0.1564(6) 0.7500 1.2089(4) 0.104(3) Uani 1 2 d S
C40 C 0.2741(8) 0.6600(6) 1.1724(4) 0.101(4) Uani 1 1 d .
H40A H 0.3390 0.6696 1.1757 0.151 Uiso 1 1 calc R
H40B H 0.2590 0.6395 1.1298 0.151 Uiso 1 1 calc R
H40C H 0.2551 0.6103 1.2022 0.151 Uiso 1 1 calc R
C41 C 0.2281(7) 0.7500 1.1865(4) 0.040(2) Uani 1 2 d S

loop_
_atom_site_aniso_label
_atom_site_aniso_U_11
_atom_site_aniso_U_22
_atom_site_aniso_U_33
_atom_site_aniso_U_23
_atom_site_aniso_U_13
_atom_site_aniso_U_12
Mo1 0.0135(3) 0.0240(3) 0.0241(4) 0.000 0.0005(3) 0.000
Mo2 0.0199(2) 0.0161(2) 0.0182(3) 0.00533(19) -0.00285(18) 0.00073(18)
Mo3 0.0215(2) 0.0245(3) 0.0180(3) -0.0095(2) 0.00236(19) 0.00131(19)
W4 0.01346(14) 0.01834(15) 0.00873(14) 0.000 -0.00024(12) 0.000
O1 0.018(2) 0.014(2) 0.005(2) 0.000 -0.0007(19) 0.000
O2 0.0166(17) 0.035(2) 0.015(2) -0.0058(17) 0.0006(14) -0.0043(16)
O3 0.0173(17) 0.0273(19) 0.018(2) 0.0047(17) -0.0013(15) -0.0018(15)
O4 0.026(3) 0.023(3) 0.015(3) 0.000 -0.002(2) 0.000
O5 0.0282(19) 0.0130(16) 0.023(2) -0.0016(17) -0.0001(16) 0.0003(14)
O6 0.0180(18) 0.0279(19) 0.026(2) 0.0032(18) -0.0046(16) 0.0079(16)
O7 0.0180(18) 0.028(2) 0.027(2) -0.0053(18) 0.0037(16) 0.0058(16)
O8 0.026(3) 0.027(3) 0.015(3) 0.000 0.008(2) 0.000
O11 0.018(3) 0.041(3) 0.053(4) 0.000 -0.001(3) 0.000
O21 0.036(2) 0.0198(19) 0.024(2) 0.0092(17) -0.0029(17) 0.0018(17)
O31 0.040(2) 0.032(2) 0.025(2) -0.0135(19) 0.0032(18) 0.0030(18)
C1 0.013(2) 0.037(3) 0.020(3) 0.004(2) 0.003(2) -0.002(2)
C2 0.017(3) 0.033(3) 0.027(3) -0.009(3) 0.001(2) -0.005(2)
C3 0.013(4) 0.055(5) 0.011(4) 0.000 -0.007(3) 0.000
C4 0.040(4) 0.049(4) 0.061(5) -0.024(4) 0.015(3) -0.014(3)
C5 0.024(3) 0.061(4) 0.043(4) 0.023(3) 0.011(3) -0.002(3)
C6 0.024(4) 0.116(9) 0.008(4) 0.000 -0.002(3) 0.000
P1 0.0206(9) 0.0158(8) 0.0140(9) 0.000 -0.0012(8) 0.000
C111 0.020(4) 0.028(4) 0.009(4) 0.000 0.000(3) 0.000
C112 0.028(3) 0.023(3) 0.025(3) 0.004(3) -0.007(2) -0.005(2)
C113 0.032(3) 0.042(4) 0.025(3) -0.002(3) 0.000(3) -0.016(3)
C114 0.023(4) 0.060(6) 0.018(4) 0.000 -0.005(3) 0.000
C211 0.014(3) 0.020(4) 0.023(4) 0.000 -0.005(3) 0.000
C212 0.024(3) 0.015(3) 0.022(3) 0.003(2) -0.006(2) -0.001(2)
C213 0.021(3) 0.026(3) 0.018(3) -0.007(2) -0.001(2) 0.002(2)
C214 0.017(4) 0.041(5) 0.013(4) 0.000 0.002(3) 0.000
C311 0.025(3) 0.019(2) 0.019(3) 0.000(2) 0.000(2) -0.004(2)
C312 0.026(3) 0.029(3) 0.022(3) 0.002(3) -0.004(2) -0.005(2)
C313 0.031(3) 0.033(3) 0.040(4) -0.006(3) -0.006(3) -0.009(3)
C314 0.029(3) 0.029(3) 0.048(4) 0.004(3) 0.007(3) -0.006(3)
C315 0.040(3) 0.040(4) 0.028(3) 0.014(3) 0.002(3) -0.005(3)
C316 0.040(3) 0.034(3) 0.021(3) 0.005(3) -0.002(3) -0.005(3)
O40 0.074(6) 0.174(10) 0.062(6) 0.000 0.027(5) 0.000
C40 0.189(12) 0.086(7) 0.028(5) 0.000(5) -0.010(6) 0.062(7)
C41 0.059(6) 0.044(6) 0.018(5) 0.000 0.000(4) 0.000

loop_
_atom_type_symbol
_atom_type_description
_atom_type_scat_dispersion_real
_atom_type_scat_dispersion_imag
_atom_type_scat_source
C C 0.0033 0.0016 'International Tables Vol C Tables 4.2.6.8 and 6.1.1.4'
H H 0.0000 0.0000 'International Tables Vol C Tables 4.2.6.8 and 6.1.1.4'
O O 0.0106 0.0060 'International Tables Vol C Tables 4.2.6.8 and 6.1.1.4'
P P 0.1023 0.0942 'International Tables Vol C Tables 4.2.6.8 and 6.1.1.4'
Mo Mo -1.6832 0.6857 'International Tables Vol C Tables 4.2.6.8 and 6.1.1.4'
W W -0.8490 6.8722 'International Tables Vol C Tables 4.2.6.8 and 6.1.1.4'

loop_
_geom_angle_atom_site_label_1
_geom_angle_atom_site_label_2
_geom_angle_atom_site_label_3
_geom_angle
_geom_angle_site_symmetry_1
_geom_angle_site_symmetry_3
O11 Mo1 O7 105.76(18) . .
O11 Mo1 O7 105.76(18) . 7_575
O7 Mo1 O7 86.5(2) . 7_575
O11 Mo1 O6 104.83(18) . 7_575
O7 Mo1 O6 149.40(14) . 7_575
O7 Mo1 O6 86.09(15) 7_575 7_575
O11 Mo1 O6 104.83(18) . .
O7 Mo1 O6 86.09(15) . .
O7 Mo1 O6 149.40(14) 7_575 .
O6 Mo1 O6 85.4(2) 7_575 .
O11 Mo1 O1 179.3(2) . .
O7 Mo1 O1 74.73(13) . .
O7 Mo1 O1 74.73(13) 7_575 .
O6 Mo1 O1 74.67(12) 7_575 .
O6 Mo1 O1 74.67(12) . .
O21 Mo2 O6 104.46(16) . .
O21 Mo2 O3 103.74(16) . .
O6 Mo2 O3 151.80(15) . .
O21 Mo2 O5 103.48(16) . .
O6 Mo2 O5 86.78(15) . .
O3 Mo2 O5 86.75(15) . .
O21 Mo2 O4 103.45(18) . .
O6 Mo2 O4 86.80(18) . .
O3 Mo2 O4 86.67(18) . .
O5 Mo2 O4 153.06(17) . .
O21 Mo2 O1 176.01(16) . .
O6 Mo2 O1 79.53(15) . .
O3 Mo2 O1 72.27(15) . .
O5 Mo2 O1 76.74(13) . .
O4 Mo2 O1 76.38(15) . .
O31 Mo3 O2 104.80(17) . .
O31 Mo3 O7 104.14(17) . .
O2 Mo3 O7 151.06(15) . .
O31 Mo3 O8 102.99(19) . .
O2 Mo3 O8 87.26(18) . .
O7 Mo3 O8 86.05(18) . .
O31 Mo3 O5 104.06(17) . .
O2 Mo3 O5 87.56(15) . .
O7 Mo3 O5 85.72(15) . .
O8 Mo3 O5 152.89(17) . .
O31 Mo3 O1 177.04(17) . .
O2 Mo3 O1 72.25(15) . .
O7 Mo3 O1 78.80(14) . .
O8 Mo3 O1 76.79(15) . .
O5 Mo3 O1 76.29(13) . .
O3 W4 O3 88.5(2) 7_575 .
O3 W4 O2 87.13(15) 7_575 7_575
O3 W4 O2 153.82(14) . 7_575
O3 W4 O2 153.82(14) 7_575 .
O3 W4 O2 87.13(15) . .
O2 W4 O2 85.5(2) 7_575 .
O3 W4 O1 77.23(13) 7_575 .
O3 W4 O1 77.23(13) . .
O2 W4 O1 76.63(13) 7_575 .
O2 W4 O1 76.63(13) . .
O3 W4 C3 122.52(14) 7_575 .
O3 W4 C3 122.52(14) . .
O2 W4 C3 81.00(16) 7_575 .
O2 W4 C3 81.00(16) . .
O1 W4 C3 149.3(2) . .
O3 W4 C2 88.07(17) 7_575 7_575
O3 W4 C2 129.31(16) . 7_575
O2 W4 C2 76.34(16) 7_575 7_575
O2 W4 C2 114.38(17) . 7_575
O1 W4 C2 149.73(14) . 7_575
C3 W4 C2 34.46(16) . 7_575
O3 W4 C2 129.31(16) 7_575 .
O3 W4 C2 88.07(17) . .
O2 W4 C2 114.38(17) 7_575 .
O2 W4 C2 76.34(16) . .
O1 W4 C2 149.73(14) . .
C3 W4 C2 34.46(17) . .
C2 W4 C2 57.1(3) 7_575 .
O3 W4 C1 97.37(16) 7_575 .
O3 W4 C1 73.75(15) . .
O2 W4 C1 132.41(15) 7_575 .
O2 W4 C1 106.11(16) . .
O1 W4 C1 150.62(15) . .
C3 W4 C1 56.7(2) . .
C2 W4 C1 56.64(17) 7_575 .
C2 W4 C1 33.97(18) . .
O3 W4 C1 73.75(15) 7_575 7_575
O3 W4 C1 97.37(16) . 7_575
O2 W4 C1 106.11(16) 7_575 7_575
O2 W4 C1 132.41(15) . 7_575
O1 W4 C1 150.62(16) . 7_575
C3 W4 C1 56.7(2) . 7_575
C2 W4 C1 33.97(18) 7_575 7_575
C2 W4 C1 56.64(17) . 7_575
C1 W4 C1 34.0(2) . 7_575
W4 O1 Mo2 94.12(14) . 7_575
W4 O1 Mo2 94.12(14) . .
Mo2 O1 Mo2 89.84(16) 7_575 .
W4 O1 Mo3 94.43(14) . 7_575
Mo2 O1 Mo3 89.73(2) 7_575 7_575
Mo2 O1 Mo3 171.4(2) . 7_575
W4 O1 Mo3 94.43(14) . .
Mo2 O1 Mo3 171.4(2) 7_575 .
Mo2 O1 Mo3 89.73(2) . .
Mo3 O1 Mo3 89.43(16) 7_575 .
W4 O1 Mo1 179.7(2) . .
Mo2 O1 Mo1 85.68(12) 7_575 .
Mo2 O1 Mo1 85.68(12) . .
Mo3 O1 Mo1 85.76(12) 7_575 .
Mo3 O1 Mo1 85.76(12) . .
Mo3 O2 W4 116.68(17) . .
Mo2 O3 W4 116.37(17) . .
Mo2 O4 Mo2 117.1(3) . 7_575
Mo2 O5 Mo3 117.05(17) . .
Mo2 O6 Mo1 120.11(17) . .
Mo1 O7 Mo3 120.69(17) . .
Mo3 O8 Mo3 116.9(3) 7_575 .
C2 C1 C1 107.7(3) . 7_575
C2 C1 C5 126.6(5) . .
C1 C1 C5 125.7(3) 7_575 .
C2 C1 W4 71.1(3) . .
C1 C1 W4 73.00(12) 7_575 .
C5 C1 W4 123.6(4) . .
C3 C2 C1 107.9(5) . .
C3 C2 C4 127.0(6) . .
C1 C2 C4 125.0(5) . .
C3 C2 W4 71.3(3) . .
C1 C2 W4 74.9(3) . .
C4 C2 W4 122.5(4) . .
C2 C3 C2 108.8(7) 7_575 .
C2 C3 C6 125.6(3) 7_575 .
C2 C3 C6 125.6(3) . .
C2 C3 W4 74.3(3) 7_575 .
C2 C3 W4 74.3(3) . .
C6 C3 W4 119.7(5) . .
C211 P1 C311 110.2(2) . .
C211 P1 C311 110.2(2) . 7_565
C311 P1 C311 107.2(3) . 7_565
C211 P1 C111 107.8(3) . .
C311 P1 C111 110.8(2) . .
C311 P1 C111 110.8(2) 7_565 .
C112 C111 C112 120.4(7) 7_565 .
C112 C111 P1 119.7(3) 7_565 .
C112 C111 P1 119.7(3) . .
C113 C112 C111 118.7(6) . .
C114 C113 C112 121.5(6) . .
C113 C114 C113 119.3(8) 7_565 .
C212 C211 C212 119.2(7) . 7_565
C212 C211 P1 120.2(4) . .
C212 C211 P1 120.2(4) 7_565 .
C213 C212 C211 120.2(5) . .
C214 C213 C212 119.8(5) . .
C213 C214 C213 120.5(7) . 7_565
C312 C311 C316 120.3(5) . .
C312 C311 P1 119.5(4) . .
C316 C311 P1 119.7(4) . .
C313 C312 C311 119.1(5) . .
C314 C313 C312 120.6(5) . .
C313 C314 C315 120.5(5) . .
C314 C315 C316 120.3(6) . .
C315 C316 C311 119.1(6) . .
O40 C41 C40 121.0(6) . 7_575
O40 C41 C40 121.0(6) . .
C40 C41 C40 118.1(12) 7_575 .

loop_
_geom_bond_atom_site_label_1
_geom_bond_atom_site_label_2
_geom_bond_distance
_geom_bond_site_symmetry_2
Mo1 O11 1.669(5) .
Mo1 O7 1.899(4) .
Mo1 O7 1.899(4) 7_575
Mo1 O6 1.914(4) 7_575
Mo1 O6 1.914(4) .
Mo1 O1 2.512(4) .
Mo2 O21 1.678(4) .
Mo2 O6 1.894(3) .
Mo2 O3 1.898(3) .
Mo2 O5 1.931(4) .
Mo2 O4 1.933(3) .
Mo2 O1 2.335(3) .
Mo3 O31 1.671(4) .
Mo3 O2 1.883(3) .
Mo3 O7 1.908(3) .
Mo3 O8 1.937(3) .
Mo3 O5 1.941(4) .
Mo3 O1 2.346(3) .
W4 O3 1.931(3) 7_575
W4 O3 1.931(3) .
W4 O2 1.958(3) 7_575
W4 O2 1.958(3) .
W4 O1 2.104(4) .
W4 C3 2.357(7) .
W4 C2 2.396(5) 7_575
W4 C2 2.396(5) .
W4 C1 2.444(5) .
W4 C1 2.444(5) 7_575
O1 Mo2 2.335(3) 7_575
O1 Mo3 2.346(3) 7_575
O4 Mo2 1.933(3) 7_575
O8 Mo3 1.937(3) 7_575
C1 C2 1.415(7) .
C1 C1 1.429(10) 7_575
C1 C5 1.475(8) .
C2 C3 1.408(7) .
C2 C4 1.491(8) .
C3 C2 1.408(7) 7_575
C3 C6 1.477(10) .
P1 C211 1.789(8) .
P1 C311 1.795(5) .
P1 C311 1.795(5) 7_565
P1 C111 1.808(7) .
C111 C112 1.384(6) 7_565
C111 C112 1.384(6) .
C112 C113 1.367(8) .
C113 C114 1.362(7) .
C114 C113 1.362(7) 7_565
C211 C212 1.385(6) .
C211 C212 1.385(6) 7_565
C212 C213 1.384(7) .
C213 C214 1.371(6) .
C214 C213 1.371(6) 7_565
C311 C312 1.385(7) .
C311 C316 1.388(7) .
C312 C313 1.378(7) .
C313 C314 1.363(8) .
C314 C315 1.371(8) .
C315 C316 1.379(8) .
O40 C41 1.171(11) .
C40 C41 1.455(9) .
C41 C40 1.455(9) 7_575
